data_1576770
loop_
_publ_author_name
'He, Zhanhui'
'Yang, Li'
'Zhou, Menghang'
'Zhong, Yue'
'Liu, Zheng'
'Zhang, Ziao'
'Xia, Feiyang'
'Deng, Xuezhe'
'Yan, Shuang'
'Xu, Cheng'
'Zhang, Cheng'
'Yin, Guodong'

_publ_section_title
;
 Rh(iii)-catalyzed heteroannular-selective heteroarylation of biaryls:
 facile access to heteroacenes with sulfur-embedded 5-7 ring topology.
;
_journal_issue 9
_journal_name_full 'Chemical science'
_journal_page_first 4594
_journal_page_last 4600
_journal_paper_doi 10.1039/d5sc08209a
_journal_volume 17
_journal_year 2026
_chemical_formula_moiety 'C20 H12 S'
_chemical_formula_sum 'C20 H12 S'
_chemical_formula_weight 284.36
_space_group_crystal_system orthorhombic
_space_group_IT_number 19
_space_group_name_Hall 'P 2ac 2ab'
_space_group_name_H-M_alt 'P 21 21 21'
_atom_sites_solution_hydrogens geom
_audit_creation_date 2025-02-06
_audit_creation_method
;
Olex2 1.5
(compiled 2024.02.16 svn.r378c4104 for OlexSys, GUI svn.r6928)
;
_audit_update_record
;
2025-03-21 deposited with the CCDC.	2026-01-02 downloaded from the CCDC.
;
_cell_angle_alpha 90
_cell_angle_beta 90
_cell_angle_gamma 90
_cell_formula_units_Z 4
_cell_length_a 5.2323(2)
_cell_length_b 8.9668(4)
_cell_length_c 29.1269(10)
_cell_measurement_reflns_used 2839
_cell_measurement_temperature 293(2)
_cell_measurement_theta_max 67.6690
_cell_measurement_theta_min 5.1550
_cell_volume 1366.55(9)
_computing_cell_refinement 'CrysAlisPro 1.171.40.53 (Rigaku OD, 2019)'
_computing_data_collection 'CrysAlisPro 1.171.40.53 (Rigaku OD, 2019)'
_computing_data_reduction 'CrysAlisPro 1.171.40.53 (Rigaku OD, 2019)'
_computing_molecular_graphics 'Olex2 1.5 (Dolomanov et al., 2009)'
_computing_publication_material 'Olex2 1.5 (Dolomanov et al., 2009)'
_computing_structure_refinement 'SHELXL 2018/3 (Sheldrick, 2015)'
_computing_structure_solution 'SHELXT 2014/5 (Sheldrick, 2014)'
_diffrn_ambient_temperature 293
_diffrn_detector 'CCD plate'
_diffrn_detector_area_resol_mean 10.0000
_diffrn_detector_type HyPix3000
_diffrn_measured_fraction_theta_full 0.994
_diffrn_measured_fraction_theta_max 0.993
_diffrn_measurement_details
;
List of Runs (angles in degrees, time in seconds):

  # Type    Start    End  Width  t~exp~   \w     \q     \k     \f   Frames
#--------------------------------------------------------------------------
  1  \w    -25.00  31.00   0.50    0.20    --  -42.11  18.00  14.00  112
  2  \w    -61.00 -13.00   0.50    0.20    --  -42.11 124.00  79.00   96
  3  \w    -95.00 -70.00   0.50    0.42    --  -94.45  18.00  14.00   50
  4  \w    -55.00  23.00   0.50    0.20    --  -42.11  32.00 -90.00  156
  5  \w     79.00 104.00   0.50    0.20    --   43.99  32.00 -60.00   50
  6  \w     66.00  94.00   0.50    0.20    --   43.99  18.00  14.00   56
  7  \w    125.00 169.00   0.50    0.42    --   96.32  18.00  14.00   88
  8  \w     86.00 111.00   0.50    0.42    --   96.32-109.00  82.00   50
  9  \w     74.00 110.00   0.50    0.42    --   96.32 -33.00  90.00   72
 10  \w     75.00 102.00   0.50    0.42    --   96.32  18.00  14.00   54
 11  \w     71.00 123.00   0.50    0.42    --   96.32 124.00  79.00  104
 12  \w    122.00 164.00   0.50    0.42    --   96.32 109.00 178.00   84
 13  \w     48.00  73.00   0.50    0.42    --   96.32-124.00   0.00   50
 14  \w    -83.00 -57.00   0.50    0.20    --  -42.11-146.00-165.00   52
 15  \w    -83.00 -58.00   0.50    0.20    --  -42.11 -18.00-153.00   50
 16  \w    -92.00 -22.00   0.50    0.42    --  -94.45  96.00-120.00  140
 17  \w    -86.00 -26.00   0.50    0.42    --  -94.45  96.00 -90.00  120
 18  \w     77.00 102.00   0.50    0.20    --   43.99 146.00-115.00   50
 19  \w    111.00 158.00   0.50    0.42    --   96.32 146.00-115.00   94
 20  \w     63.00  90.00   0.50    0.42    --   96.32-117.00-180.00   54
 21  \w    -26.00  -1.00   0.50    0.20    --  -42.11 109.00 178.00   50
;
_diffrn_measurement_device 'four-circle diffractometer'
_diffrn_measurement_device_type 'XtaLAB Synergy, Single source at home/near, HyPix3000'
_diffrn_measurement_method '\w scans'
_diffrn_orient_matrix_type 'CrysAlisPro convention (1999,Acta A55,543-557)'
_diffrn_orient_matrix_UB_11 0.0256453000
_diffrn_orient_matrix_UB_12 0.1311015000
_diffrn_orient_matrix_UB_13 0.0338850000
_diffrn_orient_matrix_UB_21 -0.0656177000
_diffrn_orient_matrix_UB_22 0.1101955000
_diffrn_orient_matrix_UB_23 -0.0388092000
_diffrn_orient_matrix_UB_31 -0.2859246000
_diffrn_orient_matrix_UB_32 -0.0135173000
_diffrn_orient_matrix_UB_33 0.0119428000
_diffrn_radiation_monochromator mirror
_diffrn_radiation_probe x-ray
_diffrn_radiation_type 'Cu K\a'
_diffrn_radiation_wavelength 1.54184
_diffrn_reflns_av_R_equivalents 0.0411
_diffrn_reflns_av_unetI/netI 0.0517
_diffrn_reflns_Laue_measured_fraction_full 0.994
_diffrn_reflns_Laue_measured_fraction_max 0.993
_diffrn_reflns_limit_h_max 4
_diffrn_reflns_limit_h_min -6
_diffrn_reflns_limit_k_max 10
_diffrn_reflns_limit_k_min -10
_diffrn_reflns_limit_l_max 35
_diffrn_reflns_limit_l_min -35
_diffrn_reflns_number 4479
_diffrn_reflns_point_group_measured_fraction_full 0.874
_diffrn_reflns_point_group_measured_fraction_max 0.872
_diffrn_reflns_theta_full 67.684
_diffrn_reflns_theta_max 67.949
_diffrn_reflns_theta_min 5.161
_diffrn_source 'micro-focus sealed X-ray tube'
_diffrn_source_type 'PhotonJet (Cu) X-ray Source'
_exptl_absorpt_coefficient_mu 1.983
_exptl_absorpt_correction_T_max 1.00000
_exptl_absorpt_correction_T_min 0.76116
_exptl_absorpt_correction_type multi-scan
_exptl_absorpt_process_details
;
CrysAlisPro 1.171.40.53 (Rigaku Oxford Diffraction, 2019)
Empirical absorption correction using spherical harmonics,
 implemented in SCALE3 ABSPACK scaling algorithm.
;
_exptl_crystal_colour 'clear yellowish yellow'
_exptl_crystal_colour_lustre clear
_exptl_crystal_colour_modifier yellowish
_exptl_crystal_colour_primary yellow
_exptl_crystal_density_diffrn 1.382
_exptl_crystal_description block
_exptl_crystal_F_000 592
_exptl_crystal_size_max 0.15
_exptl_crystal_size_mid 0.1
_exptl_crystal_size_min 0.08
_refine_diff_density_max 0.330
_refine_diff_density_min -0.293
_refine_diff_density_rms 0.056
_refine_ls_abs_structure_details
;
 Flack x determined using 584 quotients [(I+)-(I-)]/[(I+)+(I-)]
 (Parsons, Flack and Wagner, Acta Cryst. B69 (2013) 249-259).
;
_refine_ls_abs_structure_Flack -0.017(18)
_refine_ls_extinction_method none
_refine_ls_goodness_of_fit_ref 1.033
_refine_ls_hydrogen_treatment constr
_refine_ls_matrix_type full
_refine_ls_number_parameters 190
_refine_ls_number_reflns 2178
_refine_ls_number_restraints 0
_refine_ls_restrained_S_all 1.033
_refine_ls_R_factor_all 0.0520
_refine_ls_R_factor_gt 0.0487
_refine_ls_shift/su_max 0.000
_refine_ls_shift/su_mean 0.000
_refine_ls_structure_factor_coef Fsqd
_refine_ls_weighting_details 'w=1/[\s^2^(Fo^2^)+(0.0860P)^2^] where P=(Fo^2^+2Fc^2^)/3'
_refine_ls_weighting_scheme calc
_refine_ls_wR_factor_gt 0.1300
_refine_ls_wR_factor_ref 0.1341
_reflns_Friedel_coverage 0.464
_reflns_Friedel_fraction_full 0.693
_reflns_Friedel_fraction_max 0.691
_reflns_number_gt 1975
_reflns_number_total 2178
_reflns_threshold_expression 'I > 2\s(I)'
_cod_data_source_file d5sc08209a2.cif
_cod_data_source_block ygd-2
_cod_database_code 1576770
_shelx_shelxl_version_number 2018/3
_shelx_space_group_comment
;
The symmetry employed for this shelxl refinement is uniquely defined
by the following loop, which should always be used as a source of
symmetry information in preference to the above space-group names.
They are only intended as comments.
;
_shelx_estimated_absorpt_t_max 0.857
_shelx_estimated_absorpt_t_min 0.755
_olex2_refinement_description
;
1.a Aromatic/amide H refined with riding coordinates:
 C3(H3), C4(H4), C5(H5), C6(H6), C9(H9), C10(H10), C11(H11), C12(H12),
 C17(H17), C18(H18), C19(H19), C20(H20)
;
_olex2_submission_special_instructions 'No special instructions were received'
_oxdiff_exptl_absorpt_empirical_details
;
Empirical correction (ABSPACK) includes:
- Absorption correction using spherical harmonics
- Frame scaling
;
_oxdiff_exptl_absorpt_empirical_full_max 1.676
_oxdiff_exptl_absorpt_empirical_full_min 0.550

loop_
_space_group_symop_operation_xyz
'x, y, z'
'-x+1/2, -y, z+1/2'
'-x, y+1/2, -z+1/2'
'x+1/2, -y+1/2, -z'

loop_
_atom_site_label
_atom_site_type_symbol
_atom_site_fract_x
_atom_site_fract_y
_atom_site_fract_z
_atom_site_U_iso_or_equiv
_atom_site_adp_type
_atom_site_occupancy
_atom_site_site_symmetry_order
_atom_site_calc_flag
_atom_site_refinement_flags_posn
_atom_site_refinement_flags_adp
_atom_site_refinement_flags_occupancy
_atom_site_disorder_assembly
_atom_site_disorder_group
C1 C 0.7802(6) 0.4194(4) 0.61531(10) 0.0426(7) Uani 1 1 d . . . . .
C2 C 0.9593(6) 0.4496(4) 0.57913(10) 0.0447(7) Uani 1 1 d . . . . .
C3 C 0.9671(7) 0.5882(4) 0.55647(12) 0.0529(8) Uani 1 1 d . . . . .
H3 H 0.852215 0.662626 0.564779 0.063 Uiso 1 1 calc R U . . .
C4 C 1.1412(8) 0.6151(5) 0.52237(13) 0.0610(10) Uani 1 1 d . . . . .
H4 H 1.145272 0.707313 0.507798 0.073 Uiso 1 1 calc R U . . .
C5 C 1.3110(9) 0.5044(5) 0.50972(13) 0.0632(10) Uani 1 1 d . . . . .
H5 H 1.428473 0.522432 0.486409 0.076 Uiso 1 1 calc R U . . .
C6 C 1.3080(8) 0.3681(5) 0.53119(13) 0.0578(10) Uani 1 1 d . . . . .
H6 H 1.424174 0.295269 0.522211 0.069 Uiso 1 1 calc R U . . .
C7 C 1.1316(6) 0.3363(4) 0.56675(11) 0.0456(8) Uani 1 1 d . . . . .
C8 C 1.1207(7) 0.1925(4) 0.58964(12) 0.0478(8) Uani 1 1 d . . . . .
C9 C 1.2925(8) 0.0777(5) 0.57889(14) 0.0607(10) Uani 1 1 d . . . . .
H9 H 1.420490 0.096240 0.557471 0.073 Uiso 1 1 calc R U . . .
C10 C 1.2797(9) -0.0588(5) 0.59840(16) 0.0712(12) Uani 1 1 d . . . . .
H10 H 1.397536 -0.132115 0.590525 0.085 Uiso 1 1 calc R U . . .
C11 C 1.0888(9) -0.0890(5) 0.63036(16) 0.0726(12) Uani 1 1 d . . . . .
H11 H 1.076790 -0.183263 0.643478 0.087 Uiso 1 1 calc R U . . .
C12 C 0.9192(9) 0.0198(4) 0.64247(14) 0.0645(10) Uani 1 1 d . . . . .
H12 H 0.791961 -0.002442 0.663694 0.077 Uiso 1 1 calc R U . . .
C13 C 0.9306(7) 0.1648(4) 0.62382(11) 0.0466(8) Uani 1 1 d . . . . .
C14 C 0.7616(6) 0.2850(4) 0.63742(11) 0.0437(7) Uani 1 1 d . . . . .
C15 C 0.5649(7) 0.2887(4) 0.67298(11) 0.0479(8) Uani 1 1 d . . . . .
C16 C 0.4444(7) 0.4289(4) 0.67468(11) 0.0503(8) Uani 1 1 d . . . . .
C17 C 0.2445(8) 0.4624(5) 0.70487(12) 0.0605(10) Uani 1 1 d . . . . .
H17 H 0.165688 0.555296 0.704518 0.073 Uiso 1 1 calc R U . . .
C18 C 0.1689(9) 0.3534(6) 0.73500(14) 0.0706(12) Uani 1 1 d . . . . .
H18 H 0.036028 0.372475 0.755383 0.085 Uiso 1 1 calc R U . . .
C19 C 0.2867(10) 0.2165(6) 0.73545(15) 0.0720(13) Uani 1 1 d . . . . .
H19 H 0.234697 0.144946 0.756585 0.086 Uiso 1 1 calc R U . . .
C20 C 0.4817(8) 0.1833(5) 0.70494(13) 0.0659(11) Uani 1 1 d . . . . .
H20 H 0.558159 0.089695 0.705756 0.079 Uiso 1 1 calc R U . . .
S1 S 0.57063(19) 0.55407(10) 0.63520(3) 0.0542(3) Uani 1 1 d . . . . .

loop_
_atom_site_aniso_label
_atom_site_aniso_U_11
_atom_site_aniso_U_22
_atom_site_aniso_U_33
_atom_site_aniso_U_23
_atom_site_aniso_U_13
_atom_site_aniso_U_12
C1 0.0441(16) 0.0479(18) 0.0359(13) -0.0044(14) -0.0031(14) 0.0027(16)
C2 0.0441(16) 0.0506(17) 0.0393(14) -0.0029(14) -0.0044(14) -0.0017(19)
C3 0.0537(18) 0.0535(19) 0.0514(17) -0.0004(17) 0.0006(17) 0.0020(19)
C4 0.067(2) 0.065(2) 0.0513(18) 0.0095(19) 0.006(2) -0.008(2)
C5 0.065(2) 0.076(3) 0.0489(17) -0.003(2) 0.0065(19) -0.006(2)
C6 0.0527(19) 0.065(2) 0.056(2) -0.0164(19) 0.0067(19) -0.002(2)
C7 0.0442(16) 0.0508(19) 0.0417(15) -0.0105(15) -0.0046(15) -0.0029(17)
C8 0.0469(18) 0.0486(18) 0.0481(17) -0.0114(16) -0.0097(16) 0.0022(17)
C9 0.056(2) 0.058(2) 0.067(2) -0.016(2) -0.0056(19) 0.007(2)
C10 0.073(3) 0.054(2) 0.087(3) -0.016(2) -0.013(3) 0.017(3)
C11 0.090(3) 0.047(2) 0.081(3) 0.001(2) -0.014(3) 0.008(2)
C12 0.073(3) 0.056(2) 0.064(2) 0.0042(19) -0.004(2) 0.001(2)
C13 0.0478(17) 0.0452(17) 0.0468(16) -0.0056(14) -0.0085(16) 0.0012(18)
C14 0.0420(15) 0.0503(18) 0.0389(14) -0.0003(15) -0.0044(15) -0.0025(16)
C15 0.0467(16) 0.058(2) 0.0389(15) 0.0000(15) -0.0026(16) -0.0027(19)
C16 0.0504(17) 0.058(2) 0.0424(16) -0.0035(16) -0.0023(16) -0.003(2)
C17 0.0573(19) 0.075(3) 0.0494(17) -0.009(2) 0.0059(18) 0.002(2)
C18 0.063(2) 0.102(3) 0.0468(19) -0.008(2) 0.010(2) -0.009(3)
C19 0.076(3) 0.087(3) 0.053(2) 0.009(2) 0.012(2) -0.014(3)
C20 0.070(2) 0.069(2) 0.058(2) 0.012(2) 0.002(2) 0.000(2)
S1 0.0587(5) 0.0513(5) 0.0524(5) -0.0003(4) 0.0061(4) 0.0088(5)

loop_
_atom_type_symbol
_atom_type_description
_atom_type_scat_dispersion_real
_atom_type_scat_dispersion_imag
_atom_type_scat_source
C C 0.0181 0.0091 'International Tables Vol C Tables 4.2.6.8 and 6.1.1.4'
H H 0.0000 0.0000 'International Tables Vol C Tables 4.2.6.8 and 6.1.1.4'
S S 0.3331 0.5567 'International Tables Vol C Tables 4.2.6.8 and 6.1.1.4'

loop_
_geom_angle_atom_site_label_1
_geom_angle_atom_site_label_2
_geom_angle_atom_site_label_3
_geom_angle
_geom_angle_site_symmetry_1
_geom_angle_site_symmetry_3
_geom_angle_publ_flag
C2 C1 S1 121.8(3) . . ?
C14 C1 C2 123.9(3) . . ?
C14 C1 S1 114.3(2) . . ?
C3 C2 C1 122.0(3) . . ?
C7 C2 C1 118.1(3) . . ?
C7 C2 C3 120.0(3) . . ?
C2 C3 H3 119.5 . . ?
C4 C3 C2 121.0(4) . . ?
C4 C3 H3 119.5 . . ?
C3 C4 H4 120.2 . . ?
C3 C4 C5 119.7(4) . . ?
C5 C4 H4 120.2 . . ?
C4 C5 H5 119.7 . . ?
C6 C5 C4 120.7(4) . . ?
C6 C5 H5 119.7 . . ?
C5 C6 H6 119.3 . . ?
C5 C6 C7 121.3(4) . . ?
C7 C6 H6 119.3 . . ?
C2 C7 C6 117.4(3) . . ?
C2 C7 C8 119.9(3) . . ?
C6 C7 C8 122.7(3) . . ?
C9 C8 C7 121.6(3) . . ?
C9 C8 C13 118.3(3) . . ?
C13 C8 C7 120.1(3) . . ?
C8 C9 H9 118.7 . . ?
C10 C9 C8 122.6(4) . . ?
C10 C9 H9 118.7 . . ?
C9 C10 H10 120.2 . . ?
C9 C10 C11 119.5(4) . . ?
C11 C10 H10 120.2 . . ?
C10 C11 H11 120.0 . . ?
C12 C11 C10 120.0(4) . . ?
C12 C11 H11 120.0 . . ?
C11 C12 H12 118.9 . . ?
C11 C12 C13 122.1(4) . . ?
C13 C12 H12 118.9 . . ?
C8 C13 C14 119.1(3) . . ?
C12 C13 C8 117.3(3) . . ?
C12 C13 C14 123.7(4) . . ?
C1 C14 C13 118.9(3) . . ?
C1 C14 C15 111.3(3) . . ?
C13 C14 C15 129.8(3) . . ?
C16 C15 C14 111.2(3) . . ?
C20 C15 C14 132.6(4) . . ?
C20 C15 C16 116.2(3) . . ?
C15 C16 S1 112.6(3) . . ?
C17 C16 C15 123.3(4) . . ?
C17 C16 S1 124.2(3) . . ?
C16 C17 H17 121.1 . . ?
C18 C17 C16 117.7(4) . . ?
C18 C17 H17 121.1 . . ?
C17 C18 H18 119.6 . . ?
C17 C18 C19 120.9(4) . . ?
C19 C18 H18 119.6 . . ?
C18 C19 H19 119.5 . . ?
C18 C19 C20 121.1(4) . . ?
C20 C19 H19 119.5 . . ?
C15 C20 H20 119.6 . . ?
C19 C20 C15 120.8(4) . . ?
C19 C20 H20 119.6 . . ?
C1 S1 C16 90.67(17) . . ?

loop_
_geom_bond_atom_site_label_1
_geom_bond_atom_site_label_2
_geom_bond_distance
_geom_bond_site_symmetry_2
_geom_bond_publ_flag
C1 C2 1.436(4) . ?
C1 C14 1.370(5) . ?
C1 S1 1.731(3) . ?
C2 C3 1.408(5) . ?
C2 C7 1.406(5) . ?
C3 H3 0.9300 . ?
C3 C4 1.369(5) . ?
C4 H4 0.9300 . ?
C4 C5 1.382(6) . ?
C5 H5 0.9300 . ?
C5 C6 1.373(6) . ?
C6 H6 0.9300 . ?
C6 C7 1.416(5) . ?
C7 C8 1.453(5) . ?
C8 C9 1.402(5) . ?
C8 C13 1.429(5) . ?
C9 H9 0.9300 . ?
C9 C10 1.351(6) . ?
C10 H10 0.9300 . ?
C10 C11 1.392(6) . ?
C11 H11 0.9300 . ?
C11 C12 1.365(6) . ?
C12 H12 0.9300 . ?
C12 C13 1.410(5) . ?
C13 C14 1.449(5) . ?
C14 C15 1.461(5) . ?
C15 C16 1.407(5) . ?
C15 C20 1.396(5) . ?
C16 C17 1.399(5) . ?
C16 S1 1.738(4) . ?
C17 H17 0.9300 . ?
C17 C18 1.372(6) . ?
C18 H18 0.9300 . ?
C18 C19 1.374(7) . ?
C19 H19 0.9300 . ?
C19 C20 1.386(6) . ?
C20 H20 0.9300 . ?

loop_
_geom_torsion_atom_site_label_1
_geom_torsion_atom_site_label_2
_geom_torsion_atom_site_label_3
_geom_torsion_atom_site_label_4
_geom_torsion
_geom_torsion_site_symmetry_1
_geom_torsion_site_symmetry_2
_geom_torsion_site_symmetry_3
_geom_torsion_site_symmetry_4
_geom_torsion_publ_flag
C1 C2 C3 C4 179.3(3) . . . . ?
C1 C2 C7 C6 -179.6(3) . . . . ?
C1 C2 C7 C8 1.5(4) . . . . ?
C1 C14 C15 C16 0.8(4) . . . . ?
C1 C14 C15 C20 -177.8(4) . . . . ?
C2 C1 C14 C13 -0.2(5) . . . . ?
C2 C1 C14 C15 179.2(3) . . . . ?
C2 C1 S1 C16 -179.8(3) . . . . ?
C2 C3 C4 C5 0.4(6) . . . . ?
C2 C7 C8 C9 -178.7(3) . . . . ?
C2 C7 C8 C13 1.7(5) . . . . ?
C3 C2 C7 C6 -0.1(5) . . . . ?
C3 C2 C7 C8 -179.0(3) . . . . ?
C3 C4 C5 C6 -0.4(6) . . . . ?
C4 C5 C6 C7 0.2(6) . . . . ?
C5 C6 C7 C2 0.1(5) . . . . ?
C5 C6 C7 C8 179.0(4) . . . . ?
C6 C7 C8 C9 2.5(5) . . . . ?
C6 C7 C8 C13 -177.1(3) . . . . ?
C7 C2 C3 C4 -0.2(5) . . . . ?
C7 C8 C9 C10 -177.3(4) . . . . ?
C7 C8 C13 C12 175.8(3) . . . . ?
C7 C8 C13 C14 -4.2(5) . . . . ?
C8 C9 C10 C11 0.3(6) . . . . ?
C8 C13 C14 C1 3.5(5) . . . . ?
C8 C13 C14 C15 -175.8(3) . . . . ?
C9 C8 C13 C12 -3.8(5) . . . . ?
C9 C8 C13 C14 176.2(3) . . . . ?
C9 C10 C11 C12 -1.2(7) . . . . ?
C10 C11 C12 C13 -0.5(7) . . . . ?
C11 C12 C13 C8 3.0(6) . . . . ?
C11 C12 C13 C14 -177.0(4) . . . . ?
C12 C13 C14 C1 -176.5(4) . . . . ?
C12 C13 C14 C15 4.2(6) . . . . ?
C13 C8 C9 C10 2.3(6) . . . . ?
C13 C14 C15 C16 -179.9(3) . . . . ?
C13 C14 C15 C20 1.5(6) . . . . ?
C14 C1 C2 C3 178.2(3) . . . . ?
C14 C1 C2 C7 -2.3(5) . . . . ?
C14 C1 S1 C16 -0.7(3) . . . . ?
C14 C15 C16 C17 178.5(3) . . . . ?
C14 C15 C16 S1 -1.3(4) . . . . ?
C14 C15 C20 C19 -179.9(4) . . . . ?
C15 C16 C17 C18 1.9(5) . . . . ?
C15 C16 S1 C1 1.2(3) . . . . ?
C16 C15 C20 C19 1.6(6) . . . . ?
C16 C17 C18 C19 0.2(6) . . . . ?
C17 C16 S1 C1 -178.6(3) . . . . ?
C17 C18 C19 C20 -1.3(7) . . . . ?
C18 C19 C20 C15 0.3(7) . . . . ?
C20 C15 C16 C17 -2.8(5) . . . . ?
C20 C15 C16 S1 177.5(3) . . . . ?
S1 C1 C2 C3 -2.8(4) . . . . ?
S1 C1 C2 C7 176.7(2) . . . . ?
S1 C1 C14 C13 -179.3(2) . . . . ?
S1 C1 C14 C15 0.1(4) . . . . ?
S1 C16 C17 C18 -178.4(3) . . . . ?
